data_1568447
loop_
_publ_author_name
'McWilliams, Sean F.'
'Mercado, Brandon Q.'
'MacLeod, K. Cory'
'Fataftah, Majed S.'
'Tarrago, Maxime'
'Wang, Xiaoping'
'Bill, Eckhard'
'Ye, Shengfa'
'Holland, Patrick L.'

_publ_section_title
;
 Dynamic effects on ligand field from rapid hydride motion in an iron(ii)
 dimer with an S = 3 ground state
;
_journal_issue 9
_journal_name_full 'Chemical Science'
_journal_page_first 2303
_journal_page_last 2312
_journal_paper_doi 10.1039/D2SC06412J
_journal_volume 14
_journal_year 2023
_chemical_formula_moiety 'C44 H56 Fe2 N4'
_chemical_formula_sum 'C44 H56 Fe2 N4'
_chemical_formula_weight 752.62
_space_group_crystal_system triclinic
_space_group_IT_number 2
_space_group_name_Hall '-P 1'
_space_group_name_H-M_alt 'P -1'
_atom_sites_solution_hydrogens mixed
_atom_sites_solution_primary direct
_atom_sites_solution_secondary difmap
_audit_creation_method SHELXL-2014/7
_audit_update_record
;
2022-07-13 deposited with the CCDC.	2023-01-18 downloaded from the CCDC.
;
_cell_angle_alpha 103.931(2)
_cell_angle_beta 93.575(2)
_cell_angle_gamma 116.835(4)
_cell_formula_units_Z 2
_cell_length_a 11.1005(4)
_cell_length_b 11.3249(4)
_cell_length_c 18.9146(4)
_cell_measurement_reflns_used 9966
_cell_measurement_temperature 93(2)
_cell_measurement_theta_max 32.12
_cell_measurement_theta_min 2.38
_cell_volume 2018.76(14)
_computing_cell_refinement 'CrysAlisPro 1.171.38.41 (Rigaku OD, 2015)'
_computing_data_collection 'CrysAlisPro 1.171.38.41 (Rigaku OD, 2015)'
_computing_data_reduction 'CrysAlisPro 1.171.38.41 (Rigaku OD, 2015)'
_computing_molecular_graphics
;
Dolomanov, O.V.; Bourhis, L.J.; Gildea, R.J.; Howard, J.A.K.; Puschmann, H., 
OLEX2: A complete structure solution, refinement and analysis program
(2009). J. Appl. Cryst., 42, 339-341.
;
_computing_publication_material 'SHELXL-2013/2 (Sheldrick, 2014)'
_computing_structure_refinement 'SHELXL-2014/7 (Sheldrick, 2014)'
_computing_structure_solution 'SHELXT-2014/5 (Sheldrick, 2014)'
_diffrn_ambient_temperature 93(2)
_diffrn_measured_fraction_theta_full 0.996
_diffrn_measured_fraction_theta_max 0.986
_diffrn_measurement_device_type 'Rigaku Saturn 944+ CCD'
_diffrn_measurement_method '\w scans'
_diffrn_radiation_monochromator confocal
_diffrn_radiation_source 'microfocus rotating anode'
_diffrn_radiation_type CuK\a
_diffrn_radiation_wavelength 1.54184
_diffrn_reflns_av_unetI/netI 0.1260
_diffrn_reflns_Laue_measured_fraction_full 0.996
_diffrn_reflns_Laue_measured_fraction_max 0.986
_diffrn_reflns_limit_h_max 13
_diffrn_reflns_limit_h_min -13
_diffrn_reflns_limit_k_max 13
_diffrn_reflns_limit_k_min -13
_diffrn_reflns_limit_l_max 22
_diffrn_reflns_limit_l_min -22
_diffrn_reflns_number 15047
_diffrn_reflns_point_group_measured_fraction_full 0.996
_diffrn_reflns_point_group_measured_fraction_max 0.986
_diffrn_reflns_theta_full 67.684
_diffrn_reflns_theta_max 68.670
_diffrn_reflns_theta_min 2.455
_exptl_absorpt_coefficient_mu 6.012
_exptl_absorpt_correction_T_max 0.13661
_exptl_absorpt_correction_T_min 0.04665
_exptl_absorpt_correction_type sphere
_exptl_absorpt_process_details
; 
CrysAlisPro 1.171.38.41 (Rigaku Oxford Diffraction, 2015) 
Spherical absorption correction 
 using equivalent radius and absorption coefficient. 
Empirical absorption correction using spherical harmonics, 
 implemented in SCALE3 ABSPACK scaling algorithm. 
;
_exptl_crystal_colour Red
_exptl_crystal_density_diffrn 1.238
_exptl_crystal_description Needle
_exptl_crystal_F_000 800
_exptl_crystal_size_max 0.200
_exptl_crystal_size_mid 0.040
_exptl_crystal_size_min 0.040
_exptl_crystal_size_rad 0.040
_refine_diff_density_max 0.967
_refine_diff_density_min -0.596
_refine_diff_density_rms 0.136
_refine_ls_extinction_method none
_refine_ls_goodness_of_fit_ref 1.031
_refine_ls_hydrogen_treatment mixed
_refine_ls_matrix_type full
_refine_ls_number_parameters 474
_refine_ls_number_reflns 15047
_refine_ls_number_restraints 0
_refine_ls_restrained_S_all 1.031
_refine_ls_R_factor_all 0.0909
_refine_ls_R_factor_gt 0.0708
_refine_ls_shift/su_max 0.000
_refine_ls_shift/su_mean 0.000
_refine_ls_structure_factor_coef Fsqd
_refine_ls_weighting_details 'w=1/[\s^2^(Fo^2^)+(0.1498P)^2^] where P=(Fo^2^+2Fc^2^)/3'
_refine_ls_weighting_scheme calc
_refine_ls_wR_factor_gt 0.2625
_refine_ls_wR_factor_ref 0.2948
_reflns_Friedel_coverage 0.000
_reflns_number_gt 9224
_reflns_number_total 15047
_reflns_threshold_expression 'I > 2\s(I)'
_cod_data_source_file d2sc06412j2.cif
_cod_data_source_block 007-14051
_cod_depositor_comments 'Adding full bibliography for 1568447--1568450.cif.'
_cod_original_cell_volume 2018.76(13)
_cod_database_code 1568447
_shelx_shelxl_version_number 2014/7
_shelx_space_group_comment
;
The symmetry employed for this shelxl refinement is uniquely defined
by the following loop, which should always be used as a source of
symmetry information in preference to the above space-group names.
They are only intended as comments.
;
_xtal_radius
;
0.040
;
_shelx_estimated_absorpt_t_min 0.379
_shelx_estimated_absorpt_t_max 0.795

loop_
_space_group_symop_operation_xyz
'x, y, z'
'-x, -y, -z'

loop_
_atom_site_label
_atom_site_type_symbol
_atom_site_fract_x
_atom_site_fract_y
_atom_site_fract_z
_atom_site_U_iso_or_equiv
_atom_site_adp_type
_atom_site_occupancy
_atom_site_site_symmetry_order
_atom_site_calc_flag
_atom_site_refinement_flags_posn
_atom_site_refinement_flags_adp
_atom_site_refinement_flags_occupancy
_atom_site_disorder_assembly
_atom_site_disorder_group
Fe1 Fe 0.37213(9) 0.51521(10) 0.70327(5) 0.0663(3) Uani 1 1 d . . . . .
Fe2 Fe 0.30111(10) 0.66542(9) 0.78905(5) 0.0665(3) Uani 1 1 d . . . . .
H2 H 0.425(8) 0.618(8) 0.784(4) 0.10(2) Uiso 1 1 d . . . . .
H1 H 0.241(8) 0.539(8) 0.692(4) 0.09(2) Uiso 1 1 d . . . . .
N11 N 0.5423(5) 0.5097(5) 0.6965(3) 0.0661(11) Uani 1 1 d . . . . .
C11 C 0.7123(7) 0.4497(8) 0.6468(4) 0.0806(17) Uani 1 1 d . . . . .
H11A H 0.7546 0.4804 0.6994 0.121 Uiso 1 1 calc R U . . .
H11B H 0.7687 0.5182 0.6230 0.121 Uiso 1 1 calc R U . . .
H11C H 0.7060 0.3599 0.6223 0.121 Uiso 1 1 calc R U . . .
C21 C 0.5693(6) 0.4353(6) 0.6400(3) 0.0674(14) Uani 1 1 d . . . . .
C31 C 0.4687(7) 0.3379(6) 0.5767(3) 0.0683(14) Uani 1 1 d . . . . .
C41 C 0.3281(7) 0.2946(7) 0.5689(3) 0.0696(14) Uani 1 1 d . . . . .
C51 C 0.2302(8) 0.1700(8) 0.5042(4) 0.0865(19) Uani 1 1 d . . . . .
H51A H 0.1355 0.1387 0.5119 0.130 Uiso 1 1 calc R U . . .
H51B H 0.2529 0.0948 0.5005 0.130 Uiso 1 1 calc R U . . .
H51C H 0.2388 0.1957 0.4581 0.130 Uiso 1 1 calc R U . . .
C61 C 0.5186(8) 0.2733(9) 0.5119(4) 0.0881(19) Uani 1 1 d . . . . .
H61A H 0.4986 0.1800 0.5125 0.132 Uiso 1 1 calc R U . . .
H61B H 0.6181 0.3312 0.5172 0.132 Uiso 1 1 calc R U . . .
H61C H 0.4710 0.2675 0.4648 0.132 Uiso 1 1 calc R U . . .
C12 C 0.6485(6) 0.5944(7) 0.7625(4) 0.0697(14) Uani 1 1 d . . . . .
C22 C 0.7395(7) 0.7321(7) 0.7701(4) 0.0830(18) Uani 1 1 d . . . . .
C32 C 0.8371(8) 0.8098(9) 0.8380(6) 0.109(3) Uani 1 1 d . . . . .
H32 H 0.9010 0.9047 0.8457 0.130 Uiso 1 1 calc R U . . .
C42 C 0.8403(9) 0.7495(10) 0.8929(5) 0.103(2) Uani 1 1 d . . . . .
H42 H 0.9066 0.8034 0.9378 0.124 Uiso 1 1 calc R U . . .
C52 C 0.7513(8) 0.6161(9) 0.8838(4) 0.090(2) Uani 1 1 d . . . . .
H52 H 0.7560 0.5765 0.9222 0.108 Uiso 1 1 calc R U . . .
C62 C 0.6526(7) 0.5350(7) 0.8195(4) 0.0773(16) Uani 1 1 d . . . . .
C72 C 0.7330(9) 0.7913(9) 0.7087(6) 0.108(3) Uani 1 1 d . . . . .
H72A H 0.7469 0.7384 0.6638 0.162 Uiso 1 1 calc R U . . .
H72B H 0.8052 0.8885 0.7229 0.162 Uiso 1 1 calc R U . . .
H72C H 0.6427 0.7859 0.6991 0.162 Uiso 1 1 calc R U . . .
C82 C 0.5530(8) 0.3859(8) 0.8111(4) 0.090(2) Uani 1 1 d . . . . .
H82A H 0.4596 0.3738 0.8092 0.135 Uiso 1 1 calc R U . . .
H82B H 0.5782 0.3606 0.8535 0.135 Uiso 1 1 calc R U . . .
H82C H 0.5563 0.3261 0.7651 0.135 Uiso 1 1 calc R U . . .
C13 C 0.1280(6) 0.2944(6) 0.6083(3) 0.0627(13) Uani 1 1 d . . . . .
C63 C 0.0591(6) 0.3393(6) 0.5662(4) 0.0695(14) Uani 1 1 d . . . . .
C53 C -0.0815(7) 0.2857(7) 0.5596(4) 0.0755(16) Uani 1 1 d . . . . .
H33 H -0.1289 0.3158 0.5309 0.091 Uiso 1 1 calc R U . . .
C43 C -0.1545(6) 0.1873(7) 0.5948(4) 0.0736(15) Uani 1 1 d . . . . .
H43 H -0.2513 0.1508 0.5902 0.088 Uiso 1 1 calc R U . . .
C33 C -0.0858(6) 0.1436(6) 0.6362(4) 0.0725(15) Uani 1 1 d . . . . .
H53 H -0.1362 0.0767 0.6600 0.087 Uiso 1 1 calc R U . . .
C23 C 0.0560(6) 0.1952(6) 0.6439(3) 0.0662(13) Uani 1 1 d . . . . .
C83 C 0.1411(7) 0.4470(8) 0.5289(4) 0.0815(18) Uani 1 1 d . . . . .
H73A H 0.0778 0.4545 0.4940 0.122 Uiso 1 1 calc R U . . .
H73B H 0.2011 0.4188 0.5020 0.122 Uiso 1 1 calc R U . . .
H73C H 0.1975 0.5371 0.5668 0.122 Uiso 1 1 calc R U . . .
C73 C 0.1318(7) 0.1483(7) 0.6896(4) 0.0804(17) Uani 1 1 d . . . . .
H83A H 0.1911 0.2252 0.7341 0.121 Uiso 1 1 calc R U . . .
H83B H 0.1884 0.1190 0.6600 0.121 Uiso 1 1 calc R U . . .
H83C H 0.0653 0.0703 0.7043 0.121 Uiso 1 1 calc R U . . .
N24 N 0.3100(5) 0.8458(5) 0.8047(3) 0.0630(11) Uani 1 1 d . . . . .
N14 N 0.2173(5) 0.6433(5) 0.8757(3) 0.0631(11) Uani 1 1 d . . . . .
C54 C 0.3052(8) 1.0597(7) 0.8641(4) 0.0804(17) Uani 1 1 d . . . . .
H11D H 0.3765 1.1300 0.9071 0.121 Uiso 1 1 calc R U . . .
H11E H 0.2186 1.0620 0.8677 0.121 Uiso 1 1 calc R U . . .
H11F H 0.3340 1.0790 0.8184 0.121 Uiso 1 1 calc R U . . .
C44 C 0.2848(6) 0.9191(6) 0.8628(3) 0.0658(13) Uani 1 1 d . . . . .
C34 C 0.2390(6) 0.8702(6) 0.9230(3) 0.0679(13) Uani 1 1 d . . . . .
C24 C 0.2005(6) 0.7348(6) 0.9271(3) 0.0647(13) Uani 1 1 d . . . . .
C14 C 0.1343(7) 0.6902(7) 0.9903(4) 0.0780(16) Uani 1 1 d . . . . .
H51D H 0.1002 0.5904 0.9807 0.117 Uiso 1 1 calc R U . . .
H51E H 0.0573 0.7101 0.9942 0.117 Uiso 1 1 calc R U . . .
H51F H 0.2025 0.7412 1.0369 0.117 Uiso 1 1 calc R U . . .
C64 C 0.2251(8) 0.9706(8) 0.9889(4) 0.0830(17) Uani 1 1 d . . . . .
H61D H 0.1625 1.0012 0.9712 0.124 Uiso 1 1 calc R U . . .
H61E H 0.3157 1.0513 1.0118 0.124 Uiso 1 1 calc R U . . .
H61F H 0.1881 0.9230 1.0257 0.124 Uiso 1 1 calc R U . . .
C16 C 0.3539(6) 0.9022(6) 0.7457(3) 0.0663(13) Uani 1 1 d . . . . .
C26 C 0.2578(8) 0.8704(7) 0.6826(4) 0.0801(17) Uani 1 1 d . . . . .
C36 C 0.3065(11) 0.9262(9) 0.6249(4) 0.102(3) Uani 1 1 d . . . . .
H312 H 0.2442 0.9074 0.5817 0.123 Uiso 1 1 calc R U . . .
C46 C 0.4503(11) 1.0109(10) 0.6324(5) 0.105(3) Uani 1 1 d . . . . .
H412 H 0.4838 1.0491 0.5937 0.126 Uiso 1 1 calc R U . . .
C56 C 0.5397(10) 1.0384(9) 0.6925(5) 0.101(2) Uani 1 1 d . . . . .
H512 H 0.6354 1.0947 0.6954 0.121 Uiso 1 1 calc R U . . .
C66 C 0.4960(8) 0.9869(8) 0.7499(4) 0.0831(17) Uani 1 1 d . . . . .
C76 C 0.1065(8) 0.7793(9) 0.6799(5) 0.101(2) Uani 1 1 d . . . . .
H71A H 0.0890 0.6850 0.6764 0.151 Uiso 1 1 calc R U . . .
H71B H 0.0518 0.7771 0.6363 0.151 Uiso 1 1 calc R U . . .
H71C H 0.0806 0.8169 0.7251 0.151 Uiso 1 1 calc R U . . .
C86 C 0.5979(7) 1.0204(9) 0.8184(5) 0.102(2) Uani 1 1 d . . . . .
H81A H 0.5784 1.0704 0.8621 0.152 Uiso 1 1 calc R U . . .
H81B H 0.6916 1.0784 0.8124 0.152 Uiso 1 1 calc R U . . .
H81C H 0.5898 0.9341 0.8250 0.152 Uiso 1 1 calc R U . . .
C15 C 0.1740(6) 0.5054(6) 0.8808(3) 0.0645(13) Uani 1 1 d . . . . .
C65 C 0.0438(6) 0.3983(6) 0.8425(4) 0.0693(14) Uani 1 1 d . . . . .
C55 C 0.0070(6) 0.2648(7) 0.8462(4) 0.0738(15) Uani 1 1 d . . . . .
H313 H -0.0813 0.1901 0.8210 0.089 Uiso 1 1 calc R U . . .
C45 C 0.0975(7) 0.2400(7) 0.8864(4) 0.0767(16) Uani 1 1 d . . . . .
H413 H 0.0708 0.1491 0.8890 0.092 Uiso 1 1 calc R U . . .
C35 C 0.2256(7) 0.3473(7) 0.9221(4) 0.0725(15) Uani 1 1 d . . . . .
H513 H 0.2874 0.3289 0.9485 0.087 Uiso 1 1 calc R U . . .
C25 C 0.2672(6) 0.4809(6) 0.9208(3) 0.0671(14) Uani 1 1 d . . . . .
C85 C -0.0536(7) 0.4255(8) 0.7990(4) 0.0851(19) Uani 1 1 d . . . . .
H71D H -0.0558 0.5080 0.8287 0.128 Uiso 1 1 calc R U . . .
H71E H -0.1461 0.3453 0.7867 0.128 Uiso 1 1 calc R U . . .
H71F H -0.0224 0.4408 0.7530 0.128 Uiso 1 1 calc R U . . .
C75 C 0.4083(7) 0.5984(7) 0.9602(4) 0.0810(18) Uani 1 1 d . . . . .
H81D H 0.4538 0.5660 0.9909 0.121 Uiso 1 1 calc R U . . .
H81E H 0.3995 0.6753 0.9918 0.121 Uiso 1 1 calc R U . . .
H81F H 0.4633 0.6301 0.9234 0.121 Uiso 1 1 calc R U . . .
N21 N 0.2759(5) 0.3537(5) 0.6178(3) 0.0639(11) Uani 1 1 d . . . . .

loop_
_atom_site_aniso_label
_atom_site_aniso_U_11
_atom_site_aniso_U_22
_atom_site_aniso_U_33
_atom_site_aniso_U_23
_atom_site_aniso_U_13
_atom_site_aniso_U_12
Fe1 0.0650(5) 0.0674(6) 0.0702(6) 0.0162(5) 0.0115(4) 0.0373(4)
Fe2 0.0721(6) 0.0634(5) 0.0717(6) 0.0208(4) 0.0177(4) 0.0383(4)
N11 0.072(3) 0.068(3) 0.066(3) 0.021(2) 0.013(2) 0.040(2)
C11 0.075(4) 0.096(5) 0.085(4) 0.031(4) 0.024(3) 0.050(3)
C21 0.076(3) 0.072(3) 0.071(3) 0.028(3) 0.020(3) 0.045(3)
C31 0.081(4) 0.068(3) 0.066(3) 0.022(3) 0.018(3) 0.043(3)
C41 0.083(4) 0.073(3) 0.064(3) 0.024(3) 0.015(3) 0.045(3)
C51 0.093(5) 0.082(4) 0.082(4) 0.012(4) 0.017(4) 0.047(4)
C61 0.100(5) 0.102(5) 0.075(4) 0.018(4) 0.027(4) 0.062(4)
C12 0.069(3) 0.075(4) 0.075(4) 0.023(3) 0.012(3) 0.044(3)
C22 0.068(3) 0.068(4) 0.112(5) 0.029(4) 0.016(3) 0.031(3)
C32 0.068(4) 0.076(4) 0.154(8) 0.004(5) 0.006(5) 0.028(3)
C42 0.093(5) 0.105(6) 0.112(6) 0.017(5) 0.000(4) 0.058(5)
C52 0.094(5) 0.108(6) 0.080(4) 0.022(4) 0.006(4) 0.063(4)
C62 0.070(3) 0.086(4) 0.081(4) 0.019(3) 0.015(3) 0.045(3)
C72 0.095(5) 0.080(5) 0.154(8) 0.051(5) 0.033(5) 0.037(4)
C82 0.097(5) 0.088(5) 0.096(5) 0.045(4) 0.016(4) 0.046(4)
C13 0.062(3) 0.059(3) 0.071(3) 0.022(3) 0.013(2) 0.031(2)
C63 0.071(3) 0.070(3) 0.076(4) 0.028(3) 0.019(3) 0.038(3)
C53 0.075(4) 0.083(4) 0.077(4) 0.027(3) 0.011(3) 0.044(3)
C43 0.068(3) 0.073(4) 0.078(4) 0.018(3) 0.009(3) 0.036(3)
C33 0.074(3) 0.060(3) 0.081(4) 0.023(3) 0.015(3) 0.029(3)
C23 0.070(3) 0.061(3) 0.068(3) 0.019(3) 0.011(3) 0.033(3)
C83 0.076(4) 0.089(4) 0.093(5) 0.044(4) 0.015(3) 0.044(3)
C73 0.078(4) 0.074(4) 0.097(5) 0.036(4) 0.017(3) 0.038(3)
N24 0.061(2) 0.062(3) 0.070(3) 0.023(2) 0.013(2) 0.031(2)
N14 0.063(2) 0.064(3) 0.069(3) 0.021(2) 0.012(2) 0.035(2)
C54 0.089(4) 0.074(4) 0.086(4) 0.027(3) 0.015(3) 0.045(3)
C44 0.060(3) 0.065(3) 0.070(3) 0.014(3) 0.005(2) 0.032(2)
C34 0.067(3) 0.067(3) 0.071(3) 0.018(3) 0.011(3) 0.036(3)
C24 0.066(3) 0.071(3) 0.063(3) 0.021(3) 0.011(2) 0.038(3)
C14 0.093(4) 0.080(4) 0.072(4) 0.025(3) 0.023(3) 0.049(3)
C64 0.103(5) 0.080(4) 0.071(4) 0.017(3) 0.020(3) 0.050(4)
C16 0.067(3) 0.064(3) 0.074(3) 0.024(3) 0.015(3) 0.034(3)
C26 0.097(4) 0.084(4) 0.074(4) 0.022(3) 0.008(3) 0.058(4)
C36 0.160(8) 0.105(6) 0.074(4) 0.028(4) 0.014(5) 0.090(6)
C46 0.140(8) 0.098(6) 0.104(6) 0.047(5) 0.054(6) 0.067(6)
C56 0.112(6) 0.090(5) 0.108(6) 0.042(5) 0.047(5) 0.047(5)
C66 0.088(4) 0.080(4) 0.087(4) 0.027(4) 0.028(3) 0.043(3)
C76 0.087(5) 0.102(6) 0.107(6) 0.022(5) -0.003(4) 0.049(4)
C86 0.059(3) 0.108(6) 0.120(6) 0.030(5) 0.010(4) 0.029(4)
C15 0.067(3) 0.064(3) 0.071(3) 0.023(3) 0.019(3) 0.036(3)
C65 0.060(3) 0.073(4) 0.074(4) 0.015(3) 0.011(3) 0.036(3)
C55 0.063(3) 0.067(3) 0.085(4) 0.018(3) 0.012(3) 0.029(3)
C45 0.086(4) 0.068(3) 0.085(4) 0.028(3) 0.023(3) 0.043(3)
C35 0.076(3) 0.075(4) 0.078(4) 0.029(3) 0.017(3) 0.043(3)
C25 0.061(3) 0.064(3) 0.078(4) 0.024(3) 0.010(3) 0.031(2)
C85 0.069(3) 0.082(4) 0.100(5) 0.016(4) 0.000(3) 0.040(3)
C75 0.072(4) 0.079(4) 0.093(4) 0.026(3) 0.002(3) 0.038(3)
N21 0.066(3) 0.068(3) 0.065(3) 0.019(2) 0.011(2) 0.038(2)

loop_
_atom_type_symbol
_atom_type_description
_atom_type_scat_dispersion_real
_atom_type_scat_dispersion_imag
_atom_type_scat_source
C C 0.0181 0.0091 'International Tables Vol C Tables 4.2.6.8 and 6.1.1.4'
H H 0.0000 0.0000 'International Tables Vol C Tables 4.2.6.8 and 6.1.1.4'
Fe Fe -1.1336 3.1974 'International Tables Vol C Tables 4.2.6.8 and 6.1.1.4'
N N 0.0311 0.0180 'International Tables Vol C Tables 4.2.6.8 and 6.1.1.4'

loop_
_geom_angle_atom_site_label_1
_geom_angle_atom_site_label_2
_geom_angle_atom_site_label_3
_geom_angle
_geom_angle_site_symmetry_1
_geom_angle_site_symmetry_3
_geom_angle_publ_flag
N21 Fe1 N11 91.0(2) . . ?
N21 Fe1 Fe2 133.92(15) . . ?
N11 Fe1 Fe2 135.04(16) . . ?
N21 Fe1 H2 164(3) . . ?
N11 Fe1 H2 95(3) . . ?
Fe2 Fe1 H2 42(3) . . ?
N21 Fe1 H1 87(3) . . ?
N11 Fe1 H1 165(3) . . ?
Fe2 Fe1 H1 50(3) . . ?
H2 Fe1 H1 91(4) . . ?
N14 Fe2 N24 90.5(2) . . ?
N14 Fe2 Fe1 131.24(14) . . ?
N24 Fe2 Fe1 138.23(15) . . ?
N14 Fe2 H2 114(3) . . ?
N24 Fe2 H2 131(3) . . ?
Fe1 Fe2 H2 38(3) . . ?
N14 Fe2 H1 129(2) . . ?
N24 Fe2 H1 120(2) . . ?
Fe1 Fe2 H1 40(2) . . ?
H2 Fe2 H1 78(3) . . ?
C21 N11 C12 118.4(5) . . ?
C21 N11 Fe1 127.6(4) . . ?
C12 N11 Fe1 114.0(4) . . ?
C21 C11 H11A 109.5 . . ?
C21 C11 H11B 109.5 . . ?
H11A C11 H11B 109.5 . . ?
C21 C11 H11C 109.5 . . ?
H11A C11 H11C 109.5 . . ?
H11B C11 H11C 109.5 . . ?
N11 C21 C31 122.9(5) . . ?
N11 C21 C11 118.2(5) . . ?
C31 C21 C11 118.8(6) . . ?
C41 C31 C21 125.1(6) . . ?
C41 C31 C61 118.0(6) . . ?
C21 C31 C61 117.0(6) . . ?
N21 C41 C31 122.8(6) . . ?
N21 C41 C51 118.5(6) . . ?
C31 C41 C51 118.5(6) . . ?
C41 C51 H51A 109.5 . . ?
C41 C51 H51B 109.5 . . ?
H51A C51 H51B 109.5 . . ?
C41 C51 H51C 109.5 . . ?
H51A C51 H51C 109.5 . . ?
H51B C51 H51C 109.5 . . ?
C31 C61 H61A 109.5 . . ?
C31 C61 H61B 109.5 . . ?
H61A C61 H61B 109.5 . . ?
C31 C61 H61C 109.5 . . ?
H61A C61 H61C 109.5 . . ?
H61B C61 H61C 109.5 . . ?
C22 C12 C62 121.6(6) . . ?
C22 C12 N11 120.2(6) . . ?
C62 C12 N11 118.2(6) . . ?
C12 C22 C32 116.7(7) . . ?
C12 C22 C72 120.2(7) . . ?
C32 C22 C72 123.1(7) . . ?
C42 C32 C22 120.9(8) . . ?
C42 C32 H32 119.5 . . ?
C22 C32 H32 119.5 . . ?
C52 C42 C32 121.0(8) . . ?
C52 C42 H42 119.5 . . ?
C32 C42 H42 119.5 . . ?
C42 C52 C62 121.0(8) . . ?
C42 C52 H52 119.5 . . ?
C62 C52 H52 119.5 . . ?
C52 C62 C12 118.8(7) . . ?
C52 C62 C82 119.9(7) . . ?
C12 C62 C82 121.3(6) . . ?
C22 C72 H72A 109.5 . . ?
C22 C72 H72B 109.5 . . ?
H72A C72 H72B 109.5 . . ?
C22 C72 H72C 109.5 . . ?
H72A C72 H72C 109.5 . . ?
H72B C72 H72C 109.5 . . ?
C62 C82 H82A 109.5 . . ?
C62 C82 H82B 109.5 . . ?
H82A C82 H82B 109.5 . . ?
C62 C82 H82C 109.5 . . ?
H82A C82 H82C 109.5 . . ?
H82B C82 H82C 109.5 . . ?
C63 C13 C23 120.9(5) . . ?
C63 C13 N21 119.9(5) . . ?
C23 C13 N21 119.2(5) . . ?
C53 C63 C13 119.5(5) . . ?
C53 C63 C83 121.5(5) . . ?
C13 C63 C83 119.0(5) . . ?
C63 C53 C43 120.4(5) . . ?
C63 C53 H33 119.8 . . ?
C43 C53 H33 119.8 . . ?
C33 C43 C53 119.7(6) . . ?
C33 C43 H43 120.1 . . ?
C53 C43 H43 120.1 . . ?
C43 C33 C23 121.5(6) . . ?
C43 C33 H53 119.3 . . ?
C23 C33 H53 119.3 . . ?
C33 C23 C13 118.0(5) . . ?
C33 C23 C73 121.7(5) . . ?
C13 C23 C73 120.3(5) . . ?
C63 C83 H73A 109.5 . . ?
C63 C83 H73B 109.5 . . ?
H73A C83 H73B 109.5 . . ?
C63 C83 H73C 109.5 . . ?
H73A C83 H73C 109.5 . . ?
H73B C83 H73C 109.5 . . ?
C23 C73 H83A 109.5 . . ?
C23 C73 H83B 109.5 . . ?
H83A C73 H83B 109.5 . . ?
C23 C73 H83C 109.5 . . ?
H83A C73 H83C 109.5 . . ?
H83B C73 H83C 109.5 . . ?
C44 N24 C16 119.4(5) . . ?
C44 N24 Fe2 128.3(4) . . ?
C16 N24 Fe2 112.2(4) . . ?
C24 N14 C15 120.5(5) . . ?
C24 N14 Fe2 129.5(4) . . ?
C15 N14 Fe2 110.0(4) . . ?
C44 C54 H11D 109.5 . . ?
C44 C54 H11E 109.5 . . ?
H11D C54 H11E 109.5 . . ?
C44 C54 H11F 109.5 . . ?
H11D C54 H11F 109.5 . . ?
H11E C54 H11F 109.5 . . ?
N24 C44 C34 123.1(5) . . ?
N24 C44 C54 118.7(6) . . ?
C34 C44 C54 118.1(6) . . ?
C44 C34 C24 125.5(6) . . ?
C44 C34 C64 117.3(5) . . ?
C24 C34 C64 117.1(5) . . ?
N14 C24 C34 122.0(5) . . ?
N14 C24 C14 118.3(5) . . ?
C34 C24 C14 119.7(5) . . ?
C24 C14 H51D 109.5 . . ?
C24 C14 H51E 109.5 . . ?
H51D C14 H51E 109.5 . . ?
C24 C14 H51F 109.5 . . ?
H51D C14 H51F 109.5 . . ?
H51E C14 H51F 109.5 . . ?
C34 C64 H61D 109.5 . . ?
C34 C64 H61E 109.5 . . ?
H61D C64 H61E 109.5 . . ?
C34 C64 H61F 109.5 . . ?
H61D C64 H61F 109.5 . . ?
H61E C64 H61F 109.5 . . ?
C26 C16 C66 120.3(6) . . ?
C26 C16 N24 120.5(6) . . ?
C66 C16 N24 119.2(5) . . ?
C16 C26 C36 118.5(7) . . ?
C16 C26 C76 118.9(6) . . ?
C36 C26 C76 122.6(7) . . ?
C26 C36 C46 118.7(7) . . ?
C26 C36 H312 120.7 . . ?
C46 C36 H312 120.7 . . ?
C56 C46 C36 121.7(8) . . ?
C56 C46 H412 119.1 . . ?
C36 C46 H412 119.1 . . ?
C46 C56 C66 121.2(9) . . ?
C46 C56 H512 119.4 . . ?
C66 C56 H512 119.4 . . ?
C56 C66 C16 119.6(7) . . ?
C56 C66 C86 120.8(7) . . ?
C16 C66 C86 119.5(6) . . ?
C26 C76 H71A 109.5 . . ?
C26 C76 H71B 109.5 . . ?
H71A C76 H71B 109.5 . . ?
C26 C76 H71C 109.5 . . ?
H71A C76 H71C 109.5 . . ?
H71B C76 H71C 109.5 . . ?
C66 C86 H81A 109.5 . . ?
C66 C86 H81B 109.5 . . ?
H81A C86 H81B 109.5 . . ?
C66 C86 H81C 109.5 . . ?
H81A C86 H81C 109.5 . . ?
H81B C86 H81C 109.5 . . ?
C65 C15 C25 121.7(5) . . ?
C65 C15 N14 119.2(5) . . ?
C25 C15 N14 119.0(5) . . ?
C15 C65 C55 117.8(5) . . ?
C15 C65 C85 121.2(6) . . ?
C55 C65 C85 121.1(6) . . ?
C45 C55 C65 120.9(6) . . ?
C45 C55 H313 119.5 . . ?
C65 C55 H313 119.5 . . ?
C35 C45 C55 119.7(6) . . ?
C35 C45 H413 120.2 . . ?
C55 C45 H413 120.2 . . ?
C45 C35 C25 122.0(6) . . ?
C45 C35 H513 119.0 . . ?
C25 C35 H513 119.0 . . ?
C35 C25 C15 117.9(5) . . ?
C35 C25 C75 121.6(5) . . ?
C15 C25 C75 120.4(5) . . ?
C65 C85 H71D 109.5 . . ?
C65 C85 H71E 109.5 . . ?
H71D C85 H71E 109.5 . . ?
C65 C85 H71F 109.5 . . ?
H71D C85 H71F 109.5 . . ?
H71E C85 H71F 109.5 . . ?
C25 C75 H81D 109.5 . . ?
C25 C75 H81E 109.5 . . ?
H81D C75 H81E 109.5 . . ?
C25 C75 H81F 109.5 . . ?
H81D C75 H81F 109.5 . . ?
H81E C75 H81F 109.5 . . ?
C41 N21 C13 118.8(5) . . ?
C41 N21 Fe1 128.4(4) . . ?
C13 N21 Fe1 112.7(4) . . ?

loop_
_geom_bond_atom_site_label_1
_geom_bond_atom_site_label_2
_geom_bond_distance
_geom_bond_site_symmetry_2
_geom_bond_publ_flag
Fe1 N21 1.923(5) . ?
Fe1 N11 1.929(5) . ?
Fe1 Fe2 2.4878(13) . ?
Fe1 H2 1.56(8) . ?
Fe1 H1 1.61(7) . ?
Fe2 N14 1.948(5) . ?
Fe2 N24 1.948(5) . ?
Fe2 H2 1.69(8) . ?
Fe2 H1 1.89(7) . ?
N11 C21 1.334(8) . ?
N11 C12 1.445(8) . ?
C11 C21 1.513(8) . ?
C11 H11A 0.9800 . ?
C11 H11B 0.9800 . ?
C11 H11C 0.9800 . ?
C21 C31 1.409(9) . ?
C31 C41 1.394(9) . ?
C31 C61 1.537(9) . ?
C41 N21 1.325(8) . ?
C41 C51 1.514(10) . ?
C51 H51A 0.9800 . ?
C51 H51B 0.9800 . ?
C51 H51C 0.9800 . ?
C61 H61A 0.9800 . ?
C61 H61B 0.9800 . ?
C61 H61C 0.9800 . ?
C12 C22 1.387(9) . ?
C12 C62 1.408(9) . ?
C22 C32 1.421(12) . ?
C22 C72 1.487(11) . ?
C32 C42 1.381(13) . ?
C32 H32 0.9500 . ?
C42 C52 1.339(12) . ?
C42 H42 0.9500 . ?
C52 C62 1.383(10) . ?
C52 H52 0.9500 . ?
C62 C82 1.505(10) . ?
C72 H72A 0.9800 . ?
C72 H72B 0.9800 . ?
C72 H72C 0.9800 . ?
C82 H82A 0.9800 . ?
C82 H82B 0.9800 . ?
C82 H82C 0.9800 . ?
C13 C63 1.396(8) . ?
C13 C23 1.406(8) . ?
C13 N21 1.445(7) . ?
C63 C53 1.379(8) . ?
C63 C83 1.518(9) . ?
C53 C43 1.397(9) . ?
C53 H33 0.9500 . ?
C43 C33 1.375(8) . ?
C43 H43 0.9500 . ?
C33 C23 1.393(8) . ?
C33 H53 0.9500 . ?
C23 C73 1.506(8) . ?
C83 H73A 0.9800 . ?
C83 H73B 0.9800 . ?
C83 H73C 0.9800 . ?
C73 H83A 0.9800 . ?
C73 H83B 0.9800 . ?
C73 H83C 0.9800 . ?
N24 C44 1.335(8) . ?
N24 C16 1.422(7) . ?
N14 C24 1.328(7) . ?
N14 C15 1.442(7) . ?
C54 C44 1.496(8) . ?
C54 H11D 0.9800 . ?
C54 H11E 0.9800 . ?
C54 H11F 0.9800 . ?
C44 C34 1.409(9) . ?
C34 C24 1.417(8) . ?
C34 C64 1.540(9) . ?
C24 C14 1.514(9) . ?
C14 H51D 0.9800 . ?
C14 H51E 0.9800 . ?
C14 H51F 0.9800 . ?
C64 H61D 0.9800 . ?
C64 H61E 0.9800 . ?
C64 H61F 0.9800 . ?
C16 C26 1.406(8) . ?
C16 C66 1.412(9) . ?
C26 C36 1.407(11) . ?
C26 C76 1.512(11) . ?
C36 C46 1.419(13) . ?
C36 H312 0.9500 . ?
C46 C56 1.335(13) . ?
C46 H412 0.9500 . ?
C56 C66 1.368(11) . ?
C56 H512 0.9500 . ?
C66 C86 1.515(11) . ?
C76 H71A 0.9800 . ?
C76 H71B 0.9800 . ?
C76 H71C 0.9800 . ?
C86 H81A 0.9800 . ?
C86 H81B 0.9800 . ?
C86 H81C 0.9800 . ?
C15 C65 1.396(8) . ?
C15 C25 1.408(8) . ?
C65 C55 1.398(9) . ?
C65 C85 1.501(8) . ?
C55 C45 1.389(9) . ?
C55 H313 0.9500 . ?
C45 C35 1.371(9) . ?
C45 H413 0.9500 . ?
C35 C25 1.375(8) . ?
C35 H513 0.9500 . ?
C25 C75 1.508(8) . ?
C85 H71D 0.9800 . ?
C85 H71E 0.9800 . ?
C85 H71F 0.9800 . ?
C75 H81D 0.9800 . ?
C75 H81E 0.9800 . ?
C75 H81F 0.9800 . ?

loop_
_geom_torsion_atom_site_label_1
_geom_torsion_atom_site_label_2
_geom_torsion_atom_site_label_3
_geom_torsion_atom_site_label_4
_geom_torsion
_geom_torsion_site_symmetry_1
_geom_torsion_site_symmetry_2
_geom_torsion_site_symmetry_3
_geom_torsion_site_symmetry_4
_geom_torsion_publ_flag
C12 N11 C21 C31 172.8(5) . . . . ?
Fe1 N11 C21 C31 -5.2(8) . . . . ?
C12 N11 C21 C11 -3.1(8) . . . . ?
Fe1 N11 C21 C11 178.9(4) . . . . ?
N11 C21 C31 C41 -8.5(9) . . . . ?
C11 C21 C31 C41 167.4(6) . . . . ?
N11 C21 C31 C61 172.7(6) . . . . ?
C11 C21 C31 C61 -11.5(8) . . . . ?
C21 C31 C41 N21 8.3(9) . . . . ?
C61 C31 C41 N21 -172.8(6) . . . . ?
C21 C31 C41 C51 -168.3(6) . . . . ?
C61 C31 C41 C51 10.5(8) . . . . ?
C21 N11 C12 C22 92.2(7) . . . . ?
Fe1 N11 C12 C22 -89.6(7) . . . . ?
C21 N11 C12 C62 -90.5(7) . . . . ?
Fe1 N11 C12 C62 87.7(6) . . . . ?
C62 C12 C22 C32 0.2(10) . . . . ?
N11 C12 C22 C32 177.4(6) . . . . ?
C62 C12 C22 C72 179.6(7) . . . . ?
N11 C12 C22 C72 -3.2(10) . . . . ?
C12 C22 C32 C42 0.4(12) . . . . ?
C72 C22 C32 C42 -179.0(8) . . . . ?
C22 C32 C42 C52 -0.2(13) . . . . ?
C32 C42 C52 C62 -0.6(13) . . . . ?
C42 C52 C62 C12 1.2(11) . . . . ?
C42 C52 C62 C82 -179.4(8) . . . . ?
C22 C12 C62 C52 -0.9(10) . . . . ?
N11 C12 C62 C52 -178.2(6) . . . . ?
C22 C12 C62 C82 179.6(7) . . . . ?
N11 C12 C62 C82 2.3(9) . . . . ?
C23 C13 C63 C53 0.1(10) . . . . ?
N21 C13 C63 C53 -177.8(6) . . . . ?
C23 C13 C63 C83 179.8(6) . . . . ?
N21 C13 C63 C83 1.9(9) . . . . ?
C13 C63 C53 C43 0.1(10) . . . . ?
C83 C63 C53 C43 -179.6(7) . . . . ?
C63 C53 C43 C33 -0.1(10) . . . . ?
C53 C43 C33 C23 0.0(10) . . . . ?
C43 C33 C23 C13 0.2(10) . . . . ?
C43 C33 C23 C73 179.6(6) . . . . ?
C63 C13 C23 C33 -0.3(9) . . . . ?
N21 C13 C23 C33 177.6(5) . . . . ?
C63 C13 C23 C73 -179.7(6) . . . . ?
N21 C13 C23 C73 -1.8(9) . . . . ?
C16 N24 C44 C34 179.0(5) . . . . ?
Fe2 N24 C44 C34 -3.4(8) . . . . ?
C16 N24 C44 C54 -0.6(8) . . . . ?
Fe2 N24 C44 C54 177.0(4) . . . . ?
N24 C44 C34 C24 -6.7(9) . . . . ?
C54 C44 C34 C24 172.9(6) . . . . ?
N24 C44 C34 C64 175.4(5) . . . . ?
C54 C44 C34 C64 -5.0(8) . . . . ?
C15 N14 C24 C34 -178.6(5) . . . . ?
Fe2 N14 C24 C34 3.3(8) . . . . ?
C15 N14 C24 C14 -0.4(7) . . . . ?
Fe2 N14 C24 C14 -178.5(4) . . . . ?
C44 C34 C24 N14 6.8(9) . . . . ?
C64 C34 C24 N14 -175.3(5) . . . . ?
C44 C34 C24 C14 -171.4(6) . . . . ?
C64 C34 C24 C14 6.5(8) . . . . ?
C44 N24 C16 C26 -94.2(7) . . . . ?
Fe2 N24 C16 C26 87.9(6) . . . . ?
C44 N24 C16 C66 88.0(7) . . . . ?
Fe2 N24 C16 C66 -89.9(6) . . . . ?
C66 C16 C26 C36 -0.8(10) . . . . ?
N24 C16 C26 C36 -178.6(6) . . . . ?
C66 C16 C26 C76 179.9(7) . . . . ?
N24 C16 C26 C76 2.1(10) . . . . ?
C16 C26 C36 C46 0.6(11) . . . . ?
C76 C26 C36 C46 179.8(7) . . . . ?
C26 C36 C46 C56 0.2(13) . . . . ?
C36 C46 C56 C66 -0.7(14) . . . . ?
C46 C56 C66 C16 0.4(13) . . . . ?
C46 C56 C66 C86 -179.0(8) . . . . ?
C26 C16 C66 C56 0.3(11) . . . . ?
N24 C16 C66 C56 178.1(6) . . . . ?
C26 C16 C66 C86 179.8(7) . . . . ?
N24 C16 C66 C86 -2.4(10) . . . . ?
C24 N14 C15 C65 94.7(7) . . . . ?
Fe2 N14 C15 C65 -86.8(6) . . . . ?
C24 N14 C15 C25 -88.8(7) . . . . ?
Fe2 N14 C15 C25 89.6(6) . . . . ?
C25 C15 C65 C55 1.2(10) . . . . ?
N14 C15 C65 C55 177.6(6) . . . . ?
C25 C15 C65 C85 -178.9(6) . . . . ?
N14 C15 C65 C85 -2.5(9) . . . . ?
C15 C65 C55 C45 -0.4(10) . . . . ?
C85 C65 C55 C45 179.7(7) . . . . ?
C65 C55 C45 C35 -0.9(10) . . . . ?
C55 C45 C35 C25 1.3(10) . . . . ?
C45 C35 C25 C15 -0.5(10) . . . . ?
C45 C35 C25 C75 -180.0(7) . . . . ?
C65 C15 C25 C35 -0.9(10) . . . . ?
N14 C15 C25 C35 -177.2(6) . . . . ?
C65 C15 C25 C75 178.7(6) . . . . ?
N14 C15 C25 C75 2.3(9) . . . . ?
C31 C41 N21 C13 -175.0(5) . . . . ?
C51 C41 N21 C13 1.7(8) . . . . ?
C31 C41 N21 Fe1 5.6(8) . . . . ?
C51 C41 N21 Fe1 -177.8(4) . . . . ?
C63 C13 N21 C41 -89.8(7) . . . . ?
C23 C13 N21 C41 92.2(7) . . . . ?
C63 C13 N21 Fe1 89.7(6) . . . . ?
C23 C13 N21 Fe1 -88.2(6) . . . . ?
